data_2100530
loop_
_publ_author_name
'Glidewell, Christopher'
'Low, John Nicolson'
'Skakle, Janet M.S.'
'Wardell, James L.'

_publ_section_title
;
 Isomers and polymorphs of
 (<i>E</i>,<i>E</i>)-1,4-bis(nitrophenyl)-2,3-diaza-1,3-butadienes
;
_journal_coeditor_code BM5032
_journal_issue 4
_journal_name_full 'Acta Crystallographica Section B'
_journal_page_first 666
_journal_page_last 675
_journal_paper_doi 10.1107/S010876810601439X
_journal_volume 62
_journal_year 2006
_chemical_formula_moiety 'C14 H10 N4 O4'
_chemical_formula_sum 'C14 H10 N4 O4'
_chemical_formula_weight 298.26
_chemical_name_systematic
;
(E,E)-1-(3-nitrophenyl)-4-(4-nitrophenyl)-2,3-diaza-1,3-butadiene
;
_space_group_IT_number 15
_symmetry_cell_setting monoclinic
_symmetry_space_group_name_Hall '-C 2yc'
_symmetry_space_group_name_H-M 'C 1 2/c 1'
_atom_sites_solution_hydrogens geom
_atom_sites_solution_primary direct
_atom_sites_solution_secondary difmap
_cell_angle_alpha 90.00
_cell_angle_beta 123.926(2)
_cell_angle_gamma 90.00
_cell_formula_units_Z 8
_cell_length_a 30.865(3)
_cell_length_b 4.7660(5)
_cell_length_c 21.736(2)
_cell_measurement_reflns_used 2789
_cell_measurement_temperature 120(2)
_cell_measurement_theta_max 28.82
_cell_measurement_theta_min 3.03
_cell_volume 2653.1(5)
_computing_cell_refinement 'Bruker SAINT'
_computing_data_collection 'Bruker APEX2'
_computing_data_reduction 'Bruker SAINT'
_computing_molecular_graphics 'PLATON (Spek, 2003)'
_computing_publication_material 'SHELXL-97 and PRPKAPPA (Ferguson, 1999)'
_computing_structure_refinement 'SHELXL-97 (Sheldrick, 1997)'
_computing_structure_solution 'SHELXS-97 (Sheldrick, 1997)'
_diffrn_ambient_temperature 120(2)
_diffrn_measured_fraction_theta_full 0.998
_diffrn_measured_fraction_theta_max 0.974
_diffrn_measurement_device_type 'Bruker SMART APEX2 CCD diffractometer'
_diffrn_measurement_method 'fine-slice \w scans'
_diffrn_radiation_monochromator 'silicon 111'
_diffrn_radiation_source 'Daresbury SRS station 9.8'
_diffrn_radiation_type synchrotron
_diffrn_radiation_wavelength 0.6778
_diffrn_reflns_av_R_equivalents 0.0344
_diffrn_reflns_av_sigmaI/netI 0.0386
_diffrn_reflns_limit_h_max 44
_diffrn_reflns_limit_h_min -43
_diffrn_reflns_limit_k_max 6
_diffrn_reflns_limit_k_min -6
_diffrn_reflns_limit_l_max 30
_diffrn_reflns_limit_l_min -30
_diffrn_reflns_number 14589
_diffrn_reflns_theta_full 26.50
_diffrn_reflns_theta_max 28.99
_diffrn_reflns_theta_min 2.15
_diffrn_standards_decay_% 5
_diffrn_standards_number 0
_exptl_absorpt_coefficient_mu 0.113
_exptl_absorpt_correction_T_max 0.999
_exptl_absorpt_correction_T_min 0.980
_exptl_absorpt_correction_type multi-scan
_exptl_absorpt_process_details 'SADABS 2.10 (Sheldrick, 2003)'
_exptl_crystal_colour yellow
_exptl_crystal_density_diffrn 1.493
_exptl_crystal_density_method 'not measured'
_exptl_crystal_description lath
_exptl_crystal_F_000 1232
_exptl_crystal_size_max 0.10
_exptl_crystal_size_mid 0.06
_exptl_crystal_size_min 0.01
_refine_diff_density_max 0.443
_refine_diff_density_min -0.261
_refine_ls_extinction_method none
_refine_ls_goodness_of_fit_ref 1.090
_refine_ls_hydrogen_treatment constr
_refine_ls_matrix_type full
_refine_ls_number_parameters 199
_refine_ls_number_reflns 3961
_refine_ls_number_restraints 0
_refine_ls_restrained_S_all 1.090
_refine_ls_R_factor_all 0.0820
_refine_ls_R_factor_gt 0.0565
_refine_ls_shift/su_max 0.001
_refine_ls_shift/su_mean 0.000
_refine_ls_structure_factor_coef Fsqd
_refine_ls_weighting_details 'w=1/[\s^2^(Fo^2^)+(0.0950P)^2^+1.0330P] where P=(Fo^2^+2Fc^2^)/3'
_refine_ls_weighting_scheme calc
_refine_ls_wR_factor_gt 0.1553
_refine_ls_wR_factor_ref 0.1701
_reflns_number_gt 2817
_reflns_number_total 3961
_reflns_threshold_expression I>2\s(I)
_cod_data_source_file bm5032.cif
_cod_data_source_block IV
_cod_depositor_comments
;
The following automatic conversions were performed:
'_exptl_absorpt_correction_type' value 'Multi-scan' changed to
'multi-scan' according to
'/home/saulius/struct/CIF-dictionaries/cif_core.dic' dictionary named
'cif_core.dic' version 2.4.1 from 2010-06-29.

Automatic conversion script
Id: cif_fix_enum 1527 2010-12-29 10:47:43Z saulius 

The following automatic conversions were performed:

'_exptl_absorpt_correction_type' value 'Multi-scan' changed to
'multi-scan' according to
/home/saulius/struct/CIF-dictionaries/cif_core.dic dictionary named
'cif_core.dic' version 2.4.1 from 2010-06-29.

Automatic conversion script
Id: cif_fix_values 1715 2011-07-08 13:25:40Z adriana 
;
_cod_original_sg_symbol_H-M 'C 2/c'
_cod_database_code 2100530

loop_
_symmetry_equiv_pos_as_xyz
'x, y, z'
'-x, y, -z+1/2'
'x+1/2, y+1/2, z'
'-x+1/2, y+1/2, -z+1/2'
'-x, -y, -z'
'x, -y, z-1/2'
'-x+1/2, -y+1/2, -z'
'x+1/2, -y+1/2, z-1/2'

loop_
_atom_site_type_symbol
_atom_site_label
_atom_site_fract_x
_atom_site_fract_y
_atom_site_fract_z
_atom_site_U_iso_or_equiv
_atom_site_adp_type
_atom_site_calc_flag
_atom_site_refinement_flags
_atom_site_occupancy
O O131 0.47646(6) -0.6159(3) 0.32018(8) 0.0490(4) Uani d . 1
O O132 0.47144(5) -0.8936(3) 0.39427(8) 0.0406(4) Uani d . 1
O O241 0.71080(5) 1.3799(3) 0.24123(7) 0.0301(3) Uani d . 1
O O242 0.78120(5) 1.3094(3) 0.34947(6) 0.0287(3) Uani d . 1
N N11 0.61784(6) 0.0894(3) 0.41626(8) 0.0255(3) Uani d . 1
N N13 0.49204(6) -0.6999(3) 0.38204(8) 0.0309(3) Uani d . 1
N N21 0.65162(6) 0.2929(3) 0.41794(7) 0.0246(3) Uani d . 1
N N24 0.73536(6) 1.2586(3) 0.30096(7) 0.0241(3) Uani d . 1
C C11 0.60740(6) -0.2324(3) 0.49114(9) 0.0225(3) Uani d . 1
C C12 0.56194(6) -0.3538(3) 0.43126(9) 0.0238(3) Uani d . 1
C C13 0.53815(6) -0.5646(3) 0.44561(9) 0.0245(3) Uani d . 1
C C14 0.55621(7) -0.6589(4) 0.51591(10) 0.0270(4) Uani d . 1
C C15 0.60081(7) -0.5358(4) 0.57473(9) 0.0274(4) Uani d . 1
C C16 0.62627(6) -0.3254(3) 0.56259(9) 0.0247(3) Uani d . 1
C C17 0.63593(6) -0.0149(3) 0.48018(9) 0.0229(3) Uani d . 1
C C21 0.65817(6) 0.6351(3) 0.34322(8) 0.0231(3) Uani d . 1
C C22 0.63189(7) 0.7801(3) 0.27598(9) 0.0260(4) Uani d . 1
C C23 0.65688(7) 0.9832(3) 0.26155(8) 0.0253(3) Uani d . 1
C C24 0.70876(6) 1.0414(3) 0.31580(8) 0.0224(3) Uani d . 1
C C25 0.73586(6) 0.9054(3) 0.38355(8) 0.0237(3) Uani d . 1
C C26 0.71045(6) 0.7001(3) 0.39661(9) 0.0240(3) Uani d . 1
C C27 0.63041(7) 0.4180(3) 0.35565(9) 0.0245(3) Uani d . 1
H H12 0.5478 -0.2925 0.3820 0.029 Uiso calc R 1
H H14 0.5386 -0.8036 0.5237 0.032 Uiso calc R 1
H H15 0.6142 -0.5958 0.6239 0.033 Uiso calc R 1
H H16 0.6570 -0.2436 0.6036 0.030 Uiso calc R 1
H H17 0.6685 0.0496 0.5214 0.027 Uiso calc R 1
H H22 0.5963 0.7382 0.2397 0.031 Uiso calc R 1
H H23 0.6390 1.0808 0.2156 0.030 Uiso calc R 1
H H25 0.7711 0.9523 0.4202 0.028 Uiso calc R 1
H H26 0.7287 0.6016 0.4424 0.029 Uiso calc R 1
H H27 0.5959 0.3691 0.3165 0.029 Uiso calc R 1

loop_
_atom_site_aniso_label
_atom_site_aniso_U_11
_atom_site_aniso_U_22
_atom_site_aniso_U_33
_atom_site_aniso_U_12
_atom_site_aniso_U_13
_atom_site_aniso_U_23
O131 0.0444(8) 0.0471(9) 0.0276(7) -0.0090(7) 0.0028(6) 0.0051(6)
O132 0.0360(7) 0.0366(8) 0.0441(8) -0.0121(6) 0.0192(6) -0.0036(6)
O241 0.0337(7) 0.0268(6) 0.0231(6) 0.0012(5) 0.0116(5) 0.0058(5)
O242 0.0267(6) 0.0276(6) 0.0241(6) -0.0037(5) 0.0094(5) -0.0043(5)
N11 0.0286(7) 0.0217(6) 0.0239(7) 0.0009(5) 0.0133(6) 0.0005(5)
N13 0.0276(7) 0.0261(7) 0.0303(8) 0.0011(6) 0.0108(6) 0.0002(6)
N21 0.0280(7) 0.0215(6) 0.0223(6) 0.0002(5) 0.0129(6) -0.0001(5)
N24 0.0291(7) 0.0187(6) 0.0217(6) 0.0003(5) 0.0123(6) -0.0018(5)
C11 0.0229(7) 0.0184(7) 0.0228(7) 0.0035(6) 0.0107(6) -0.0001(5)
C12 0.0243(7) 0.0219(7) 0.0205(7) 0.0056(6) 0.0095(6) 0.0010(6)
C13 0.0205(7) 0.0211(7) 0.0263(8) 0.0016(6) 0.0097(6) -0.0034(6)
C14 0.0284(8) 0.0227(8) 0.0316(9) 0.0011(6) 0.0179(7) 0.0012(6)
C15 0.0326(8) 0.0261(8) 0.0244(8) 0.0019(7) 0.0164(7) 0.0019(6)
C16 0.0267(8) 0.0208(7) 0.0218(7) 0.0019(6) 0.0107(6) -0.0006(6)
C17 0.0247(7) 0.0191(7) 0.0208(7) 0.0024(6) 0.0102(6) -0.0006(5)
C21 0.0285(8) 0.0191(7) 0.0203(7) 0.0013(6) 0.0127(6) -0.0017(5)
C22 0.0256(8) 0.0236(8) 0.0210(8) -0.0005(6) 0.0081(6) -0.0011(6)
C23 0.0286(8) 0.0226(8) 0.0175(7) 0.0018(6) 0.0084(6) 0.0009(6)
C24 0.0273(8) 0.0166(7) 0.0213(7) 0.0012(6) 0.0123(6) -0.0001(5)
C25 0.0237(7) 0.0224(7) 0.0186(7) 0.0018(6) 0.0077(6) -0.0006(5)
C26 0.0276(8) 0.0219(7) 0.0177(7) 0.0041(6) 0.0095(6) 0.0012(6)
C27 0.0273(8) 0.0203(7) 0.0218(7) 0.0011(6) 0.0113(6) -0.0013(6)

loop_
_atom_type_symbol
_atom_type_description
_atom_type_scat_dispersion_real
_atom_type_scat_dispersion_imag
_atom_type_scat_source
C C 0.0033 0.0016 'International Tables Vol C Tables 4.2.6.8 and 6.1.1.4'
H H 0.0000 0.0000 'International Tables Vol C Tables 4.2.6.8 and 6.1.1.4'
N N 0.0061 0.0033 'International Tables Vol C Tables 4.2.6.8 and 6.1.1.4'
O O 0.0106 0.0060 'International Tables Vol C Tables 4.2.6.8 and 6.1.1.4'

loop_
_geom_angle_atom_site_label_1
_geom_angle_atom_site_label_2
_geom_angle_atom_site_label_3
_geom_angle
_geom_angle_publ_flag
C17 N11 N21 111.88(14) no
N11 C17 C11 121.12(15) no
N11 C17 H17 119.4 no
C11 C17 H17 119.4 no
C16 C11 C12 118.94(15) no
C16 C11 C17 119.49(14) no
C12 C11 C17 121.56(14) no
C13 C12 C11 118.34(15) no
C13 C12 H12 120.8 no
C11 C12 H12 120.8 no
C14 C13 C12 123.49(15) no
C14 C13 N13 118.71(15) no
C12 C13 N13 117.77(15) no
O131 N13 O132 123.55(16) no
O131 N13 C13 118.26(15) no
O132 N13 C13 118.18(15) no
C13 C14 C15 117.74(16) no
C13 C14 H14 121.1 no
C15 C14 H14 121.1 no
C14 C15 C16 120.56(15) no
C14 C15 H15 119.7 no
C16 C15 H15 119.7 no
C15 C16 C11 120.91(15) no
C15 C16 H16 119.5 no
C11 C16 H16 119.5 no
C27 N21 N11 111.10(14) no
N21 C27 C21 121.36(15) no
N21 C27 H27 119.3 no
C21 C27 H27 119.3 no
C22 C21 C26 119.09(15) no
C22 C21 C27 119.07(15) no
C26 C21 C27 121.84(14) no
C23 C22 C21 120.92(15) no
C23 C22 H22 119.5 no
C21 C22 H22 119.5 no
C22 C23 C24 118.30(14) no
C22 C23 H23 120.9 no
C24 C23 H23 120.9 no
C25 C24 C23 122.44(15) no
C25 C24 N24 119.05(14) no
C23 C24 N24 118.50(14) no
O241 N24 O242 123.58(14) no
O241 N24 C24 118.44(14) no
O242 N24 C24 117.97(13) no
C26 C25 C24 118.45(15) no
C26 C25 H25 120.8 no
C24 C25 H25 120.8 no
C25 C26 C21 120.78(14) no
C25 C26 H26 119.6 no
C21 C26 H26 119.6 no

loop_
_geom_bond_atom_site_label_1
_geom_bond_atom_site_label_2
_geom_bond_distance
_geom_bond_publ_flag
N11 C17 1.274(2) no
N11 N21 1.409(2) no
C17 C11 1.463(2) no
C17 H17 0.95 no
C11 C16 1.392(2) no
C11 C12 1.400(2) no
C12 C13 1.379(2) no
C12 H12 0.95 no
C13 C14 1.377(2) no
C13 N13 1.468(2) no
N13 O131 1.216(2) no
N13 O132 1.231(2) no
C14 C15 1.382(2) no
C14 H14 0.95 no
C15 C16 1.387(2) no
C15 H15 0.95 no
C16 H16 0.95 no
N21 C27 1.276(2) no
C27 C21 1.462(2) no
C27 H27 0.95 no
C21 C22 1.396(2) no
C21 C26 1.399(2) no
C22 C23 1.379(2) no
C22 H22 0.95 no
C23 C24 1.387(2) no
C23 H23 0.95 no
C24 C25 1.383(2) no
C24 N24 1.465(2) no
N24 O241 1.2228(17) no
N24 O242 1.2276(18) no
C25 C26 1.379(2) no
C25 H25 0.95 no
C26 H26 0.95 no

loop_
_geom_hbond_atom_site_label_D
_geom_hbond_atom_site_label_H
_geom_hbond_atom_site_label_A
_geom_hbond_site_symmetry_A
_geom_hbond_distance_DH
_geom_hbond_distance_HA
_geom_hbond_distance_DA
_geom_hbond_angle_DHA
_geom_hbond_publ_flag
C14 H14 O132 5_636 0.95 2.44 3.309(3) 151 y
C17 H17 O242 7_666 0.95 2.42 3.262(2) 147 y
C22 H22 O131 2_665 0.95 2.51 3.363(3) 149 y
C27 H27 O131 2_665 0.95 2.53 3.383(3) 149 y

loop_
_geom_torsion_atom_site_label_1
_geom_torsion_atom_site_label_2
_geom_torsion_atom_site_label_3
_geom_torsion_atom_site_label_4
_geom_torsion
_geom_torsion_publ_flag
N21 N11 C17 C11 -179.43(13) no
N11 C17 C11 C16 -174.89(15) no
N11 C17 C11 C12 6.4(2) no
C16 C11 C12 C13 -1.0(2) no
C17 C11 C12 C13 177.72(14) no
C11 C12 C13 C14 1.2(2) no
C11 C12 C13 N13 -176.98(14) no
C14 C13 N13 O131 -179.81(17) no
C12 C13 N13 O131 -1.5(2) no
C14 C13 N13 O132 -0.3(2) no
C12 C13 N13 O132 178.02(15) no
C12 C13 C14 C15 -0.6(3) no
N13 C13 C14 C15 177.60(15) no
C13 C14 C15 C16 -0.2(3) no
C14 C15 C16 C11 0.4(3) no
C12 C11 C16 C15 0.3(2) no
C17 C11 C16 C15 -178.49(15) no
C17 N11 N21 C27 -172.53(14) no
N11 N21 C27 C21 -178.92(14) no
N21 C27 C21 C22 -175.28(15) no
N21 C27 C21 C26 5.2(2) no
C26 C21 C22 C23 0.6(2) no
C27 C21 C22 C23 -178.95(15) no
C21 C22 C23 C24 -0.4(2) no
C22 C23 C24 C25 -0.6(2) no
C22 C23 C24 N24 -179.52(14) no
C25 C24 N24 O241 -179.08(14) no
C23 C24 N24 O241 -0.1(2) no
C25 C24 N24 O242 0.7(2) no
C23 C24 N24 O242 179.67(14) no
C23 C24 C25 C26 1.5(2) no
N24 C24 C25 C26 -179.59(14) no
C24 C25 C26 C21 -1.4(2) no
C22 C21 C26 C25 0.4(2) no
C27 C21 C26 C25 179.86(15) no

loop_
_cod_related_entry_id
_cod_related_entry_database
_cod_related_entry_code
1 ChemSpider 21188124
